data_7043789
loop_
_publ_author_name
'Dasgupta, Sanchari'
'Adhikary, Jaydeep'
'Giri, Sanjib'
'Bauza, Antonio'
'Frontera, Antonio'
'Das, Debasis'

_publ_section_title
;
 Unveiling the effects of the in situ generated arene anion radical and
 imine radical on catecholase like activity: a DFT supported experimental
 investigation.
;
_journal_name_full 'Dalton transactions (Cambridge, England : 2003)'
_journal_paper_doi 10.1039/c7dt00733g
_journal_year 2017
_chemical_formula_moiety 'C26 H38 Br2 N4 Ni2 O6 S2, 2(C H4 O)'
_chemical_formula_sum 'C28 H46 Br2 N4 Ni2 O8 S2'
_chemical_formula_weight 908.03
_space_group_crystal_system orthorhombic
_space_group_IT_number 61
_space_group_name_Hall '-P 2ac 2ab'
_space_group_name_H-M_alt 'P b c a'
_symmetry_Int_Tables_number 61
_symmetry_space_group_name_Hall '-P 2ac 2ab'
_symmetry_space_group_name_H-M 'P b c a'
_audit_creation_date 2017-02-26
_audit_creation_method
;
Olex2 1.2
(compiled 2017.01.04 svn.r3372 for OlexSys, GUI svn.r5292)
;
_audit_update_record
;
2017-02-27 deposited with the CCDC.
2017-03-27 downloaded from the CCDC.
;
_cell_angle_alpha 90
_cell_angle_beta 90
_cell_angle_gamma 90
_cell_formula_units_Z 4
_cell_length_a 10.556(3)
_cell_length_b 18.209(6)
_cell_length_c 20.193(6)
_cell_measurement_reflns_used 1987
_cell_measurement_temperature 296(2)
_cell_measurement_theta_max 22.68
_cell_measurement_theta_min 2.53
_cell_volume 3881(2)
_computing_cell_refinement 'Bruker SAINT'
_computing_data_collection 'Bruker APEX2'
_computing_data_reduction 'Bruker SAINT'
_computing_molecular_graphics 'Olex2 (Dolomanov et al., 2009)'
_computing_publication_material 'Olex2 (Dolomanov et al., 2009)'
_computing_structure_refinement 'olex2.refine (Bourhis et al., 2015)'
_computing_structure_solution 'SHELXS-97 (Sheldrick, 2008)'
_diffrn_ambient_temperature 296.15
_diffrn_measured_fraction_theta_full 0.9993
_diffrn_measured_fraction_theta_max 0.9943
_diffrn_measurement_device_type 'BRUKER SMART APEX CCD DIFFRACTOMETER'
_diffrn_measurement_method 'OMEGA-PHI SCAN'
_diffrn_radiation_type 'Mo K\a'
_diffrn_radiation_wavelength 0.71073
_diffrn_reflns_av_R_equivalents 0.0974
_diffrn_reflns_av_unetI/netI 0.0547
_diffrn_reflns_limit_h_max 11
_diffrn_reflns_limit_h_min -11
_diffrn_reflns_limit_k_max 20
_diffrn_reflns_limit_k_min -20
_diffrn_reflns_limit_l_max 22
_diffrn_reflns_limit_l_min -22
_diffrn_reflns_number 21361
_diffrn_reflns_theta_full 23.67
_diffrn_reflns_theta_max 23.67
_diffrn_reflns_theta_min 2.02
_exptl_absorpt_coefficient_mu 3.183
_exptl_absorpt_correction_T_max 0.752
_exptl_absorpt_correction_T_min 0.653
_exptl_absorpt_correction_type multi-scan
_exptl_absorpt_process_details 'BRUKER SADABS'
_exptl_crystal_density_diffrn 1.5538
_exptl_crystal_description prism
_exptl_crystal_F_000 1858.3397
_exptl_crystal_size_max 0.3
_exptl_crystal_size_mid 0.2
_exptl_crystal_size_min 0.2
_refine_diff_density_max 0.9984
_refine_diff_density_min -0.7747
_refine_diff_density_rms 0.1256
_refine_ls_d_res_high 0.8995
_refine_ls_d_res_low 10.0967
_refine_ls_goodness_of_fit_ref 1.0105
_refine_ls_hydrogen_treatment mixed
_refine_ls_matrix_type full
_refine_ls_number_constraints 33
_refine_ls_number_parameters 220
_refine_ls_number_reflns 2780
_refine_ls_number_restraints 0
_refine_ls_restrained_S_all 1.0105
_refine_ls_R_factor_all 0.0676
_refine_ls_R_factor_gt 0.0423
_refine_ls_shift/su_max 0.0689
_refine_ls_shift/su_mean 0.0036
_refine_ls_structure_factor_coef Fsqd
_refine_ls_weighting_details 'w=1/[\s^2^(Fo^2^)+(0.0476P)^2^+3.1397P] where P=(Fo^2^+2Fc^2^)/3'
_refine_ls_weighting_scheme calc
_refine_ls_wR_factor_gt 0.0935
_refine_ls_wR_factor_ref 0.1053
_reflns_Friedel_coverage 0.0
_reflns_limit_h_max 11
_reflns_limit_h_min 0
_reflns_limit_k_max 20
_reflns_limit_k_min 0
_reflns_limit_l_max 22
_reflns_limit_l_min 0
_reflns_number_gt 2020
_reflns_number_total 2780
_reflns_threshold_expression I>=2u(I)
_cod_data_source_file c7dt00733g2.cif
_cod_data_source_block 2
_cod_depositor_comments
;
The following automatic conversions were performed:

'_exptl_absorpt_correction_type' value 'MULTI-SCAN' changed to
'multi-scan' according to
/home/data/users/saulius/crontab/automatic-downloads/rss-feeds/RSC/lib/dictionaries/cif_core.dic
dictionary named 'cif_core.dic' version 2.4.2 from 2011-04-26.

Automatic conversion script
Id: cif_fix_values 4973 2017-02-22 13:04:09Z antanas 
;
_cod_database_code 7043789
_olex2_refinement_description
;
1. Fixed Uiso
 At 1.2 times of:
  All C(H) groups, H3 of O3, All C(H,H) groups, All N(H) groups
 At 1.5 times of:
  All C(H,H,H) groups, H2 of O2, H4 of O4
2.a Ternary CH refined with riding coordinates:
 N1(H1)
2.b Secondary CH2 refined with riding coordinates:
 C7(H7a,H7b), C9(H9a,H9b)
2.c Aromatic/amide H refined with riding coordinates:
 C2(H2a), C3(H3a), C5(H5)
2.d Idealised Me refined as rotating group:
 C10(H10a,H10b,H10c), C11(H11a,H11b,H11c), C13(H13a,H13b,H13c), C14(H14a,H14b,
 H14c)
;
_olex2_submission_special_instructions 'No special instructions were received'

loop_
_space_group_symop_id
_space_group_symop_operation_xyz
1 x,y,z
2 x+1/2,-y+1/2,-z
3 -x,y+1/2,-z+1/2
4 -x+1/2,-y,z+1/2
5 -x,-y,-z
6 -x-1/2,y-1/2,z
7 x,-y-1/2,z-1/2
8 x-1/2,y,-z-1/2

loop_
_atom_site_label
_atom_site_type_symbol
_atom_site_fract_x
_atom_site_fract_y
_atom_site_fract_z
_atom_site_U_iso_or_equiv
_atom_site_adp_type
_atom_site_occupancy
_atom_site_refinement_flags_posn
Ni Ni -0.13182(6) 0.53810(3) -0.00460(3) 0.0363(2) Uani 1.000000 .
Br1 Br 0.18963(6) 0.77595(3) 0.24139(3) 0.0667(3) Uani 1.000000 .
N1 N -0.1997(4) 0.6303(2) 0.0423(2) 0.0415(11) Uani 1.000000 .
N2 N -0.2183(4) 0.4620(3) 0.0543(3) 0.0538(13) Uani 1.000000 .
O1 O 0.0270(3) 0.54075(17) 0.05077(16) 0.0385(8) Uani 1.000000 .
O2 O -0.2921(4) 0.5587(2) -0.0611(2) 0.0621(13) Uani 1.000000 .
H2 H -0.308(7) 0.551(4) -0.095(3) 0.0931(19) Uiso 1.000000 R
O3 O -0.0323(4) 0.6140(2) -0.0683(2) 0.0512(11) Uani 1.000000 .
H3 H 0.032(5) 0.607(3) -0.060(3) 0.0615(13) Uiso 1.000000 R
S1 S -0.35008(17) 0.37808(12) 0.14515(11) 0.0992(8) Uani 1.000000 .
C1 C 0.0614(5) 0.5952(3) 0.0911(2) 0.0372(12) Uani 1.000000 .
C2 C 0.1882(5) 0.6097(3) 0.1030(3) 0.0484(14) Uani 1.000000 .
H2a H 0.2492(5) 0.5824(3) 0.0806(3) 0.0581(17) Uiso 1.000000 R
C3 C 0.2271(5) 0.6629(3) 0.1468(3) 0.0534(15) Uani 1.000000 .
H3a H 0.3129(5) 0.6709(3) 0.1543(3) 0.0641(18) Uiso 1.000000 R
C4 C 0.1381(6) 0.7037(3) 0.1790(3) 0.0464(14) Uani 1.000000 .
C5 C 0.0127(5) 0.6927(3) 0.1671(2) 0.0444(13) Uani 1.000000 .
H5 H -0.0466(5) 0.7218(3) 0.1887(2) 0.0532(16) Uiso 1.000000 R
C6 C -0.0285(5) 0.6389(3) 0.1233(2) 0.0418(13) Uani 1.000000 .
C7 C -0.1678(5) 0.6280(3) 0.1134(3) 0.0504(15) Uani 1.000000 .
H7a H -0.2141(5) 0.6662(3) 0.1366(3) 0.0604(18) Uiso 1.000000 R
H7b H -0.1930(5) 0.5810(3) 0.1317(3) 0.0604(18) Uiso 1.000000 R
C8 C -0.3319(5) 0.6488(3) 0.0226(3) 0.0517(15) Uani 1.000000 .
C9 C -0.3358(6) 0.6333(3) -0.0514(3) 0.0704(19) Uani 1.000000 .
H9a H -0.2814(6) 0.6674(3) -0.0749(3) 0.085(2) Uiso 1.000000 R
H9b H -0.4215(6) 0.6388(3) -0.0680(3) 0.085(2) Uiso 1.000000 R
C10 C -0.4265(5) 0.6033(4) 0.0593(4) 0.082(2) Uani 1.000000 .
H10a H -0.413(3) 0.5524(4) 0.0492(18) 0.123(3) Uiso 1.000000 GR
H10b H -0.416(3) 0.611(2) 0.1060(4) 0.123(3) Uiso 1.000000 GR
H10c H -0.5105(6) 0.6174(18) 0.0463(18) 0.123(3) Uiso 1.000000 GR
C11 C -0.3579(7) 0.7312(4) 0.0318(4) 0.091(2) Uani 1.000000 .
H11a H -0.354(5) 0.7432(6) 0.0780(5) 0.136(4) Uiso 1.000000 GR
H11b H -0.295(3) 0.7591(4) 0.008(2) 0.136(4) Uiso 1.000000 GR
H11c H -0.440(2) 0.7428(6) 0.015(2) 0.136(4) Uiso 1.000000 GR
C12 C -0.2734(5) 0.4278(3) 0.0917(3) 0.0505(15) Uani 1.000000 .
C13 C -0.0445(7) 0.6108(4) -0.1384(3) 0.088(2) Uani 1.000000 .
H13a H -0.038(5) 0.5607(5) -0.1528(4) 0.132(3) Uiso 1.000000 GR
H13b H -0.125(2) 0.630(3) -0.1512(3) 0.132(3) Uiso 1.000000 GR
H13c H 0.022(3) 0.639(2) -0.1585(3) 0.132(3) Uiso 1.000000 GR
O4 O -0.4091(6) 0.5124(3) -0.1671(3) 0.1106(19) Uani 1.000000 .
H4 H -0.488(8) 0.548(5) -0.168(4) 0.166(3) Uiso 1.000000 R
C14 C -0.3701(12) 0.4959(6) -0.2286(4) 0.157(4) Uani 1.000000 .
H14a H -0.368(8) 0.5398(9) -0.2550(13) 0.235(7) Uiso 1.000000 GR
H14b H -0.287(3) 0.475(4) -0.2267(6) 0.235(7) Uiso 1.000000 GR
H14c H -0.427(5) 0.461(4) -0.2481(16) 0.235(7) Uiso 1.000000 GR
H1 H -0.1521(4) 0.6678(2) 0.0259(2) 0.0499(13) Uiso 1.000000 R

loop_
_atom_site_aniso_label
_atom_site_aniso_U_11
_atom_site_aniso_U_22
_atom_site_aniso_U_33
_atom_site_aniso_U_12
_atom_site_aniso_U_13
_atom_site_aniso_U_23
Ni 0.0339(4) 0.0304(4) 0.0447(4) 0.0039(3) -0.0045(3) -0.0047(3)
Br1 0.0747(5) 0.0584(4) 0.0671(5) -0.0006(3) -0.0169(3) -0.0274(3)
N1 0.041(3) 0.037(3) 0.047(3) 0.010(2) -0.008(2) -0.006(2)
N2 0.045(3) 0.046(3) 0.071(4) -0.002(2) 0.003(3) -0.000(3)
O1 0.0379(19) 0.0301(19) 0.048(2) 0.0042(15) -0.0087(16) -0.0111(17)
O2 0.054(3) 0.060(3) 0.072(3) 0.022(2) -0.027(2) -0.025(2)
O3 0.051(3) 0.048(2) 0.055(3) 0.007(2) -0.000(2) 0.0102(19)
S1 0.0554(11) 0.1159(17) 0.1264(18) -0.0014(10) -0.0016(11) 0.0769(15)
C1 0.040(3) 0.032(3) 0.039(3) 0.000(2) -0.006(2) -0.002(2)
C2 0.045(3) 0.044(3) 0.057(4) 0.007(3) -0.008(3) -0.014(3)
C3 0.043(3) 0.051(4) 0.066(4) 0.003(3) -0.015(3) -0.016(3)
C4 0.056(4) 0.037(3) 0.047(3) 0.002(3) -0.011(3) -0.013(3)
C5 0.057(4) 0.039(3) 0.037(3) 0.010(3) 0.001(3) -0.008(3)
C6 0.043(3) 0.041(3) 0.041(3) 0.005(3) -0.002(3) -0.007(3)
C7 0.050(4) 0.045(4) 0.055(4) 0.003(3) 0.007(3) -0.010(3)
C8 0.036(3) 0.048(4) 0.071(4) 0.016(3) -0.011(3) -0.017(3)
C9 0.061(4) 0.065(5) 0.085(5) 0.020(3) -0.023(4) -0.013(4)
C10 0.038(4) 0.097(5) 0.111(6) 0.008(4) 0.003(4) 0.001(5)
C11 0.082(5) 0.064(5) 0.126(7) 0.037(4) -0.027(5) -0.018(4)
C12 0.032(3) 0.045(4) 0.074(4) 0.003(3) -0.015(3) 0.008(3)
C13 0.095(6) 0.116(6) 0.053(4) 0.008(5) 0.004(4) 0.021(4)
O4 0.122(5) 0.127(5) 0.083(4) 0.041(4) -0.038(4) -0.025(3)
C14 0.251(13) 0.153(9) 0.066(6) 0.054(9) -0.005(7) 0.017(6)

loop_
_atom_type_symbol
_atom_type_scat_dispersion_real
_atom_type_scat_dispersion_imag
_atom_type_scat_Cromer_Mann_a1
_atom_type_scat_Cromer_Mann_a2
_atom_type_scat_Cromer_Mann_a3
_atom_type_scat_Cromer_Mann_a4
_atom_type_scat_Cromer_Mann_b1
_atom_type_scat_Cromer_Mann_b2
_atom_type_scat_Cromer_Mann_b3
_atom_type_scat_Cromer_Mann_b4
_atom_type_scat_Cromer_Mann_c
_atom_type_scat_source
_atom_type_scat_dispersion_source
Ni 0.35663 1.12491 12.83760 7.29200 4.44380 2.38000 3.87850 0.25650 12.17630 66.34210 1.03410005569 'International Tables Volume C Table 6.1.1.4 (pp. 500-502)' 'Henke, Gullikson and Davis, At. Data and Nucl. Data Tables, 1993, 54, 2'
C 0.00347 0.00161 2.31000 1.02000 1.58860 0.86500 20.84390 10.20750 0.56870 51.65120 0.215599998832 'International Tables Volume C Table 6.1.1.4 (pp. 500-502)' 'Henke, Gullikson and Davis, At. Data and Nucl. Data Tables, 1993, 54, 2'
H 0.00000 0.00000 0.49300 0.32291 0.14019 0.04081 10.51090 26.12570 3.14236 57.79970 0.0030380000826 'International Tables Volume C Table 6.1.1.4 (pp. 500-502)' 'Henke, Gullikson and Davis, At. Data and Nucl. Data Tables, 1993, 54, 2'
O 0.01158 0.00611 3.04850 2.28680 1.54630 0.86700 13.27710 5.70110 0.32390 32.90890 0.250800013542 'International Tables Volume C Table 6.1.1.4 (pp. 500-502)' 'Henke, Gullikson and Davis, At. Data and Nucl. Data Tables, 1993, 54, 2'
N 0.00653 0.00323 12.21260 3.13220 2.01250 1.16630 0.00570 9.89330 28.99750 0.58260 -11.5290002823 'International Tables Volume C Table 6.1.1.4 (pp. 500-502)' 'Henke, Gullikson and Davis, At. Data and Nucl. Data Tables, 1993, 54, 2'
S 0.12424 0.12443 6.90530 5.20340 1.43790 1.58630 1.46790 22.21510 0.25360 56.17200 0.866900026798 'International Tables Volume C Table 6.1.1.4 (pp. 500-502)' 'Henke, Gullikson and Davis, At. Data and Nucl. Data Tables, 1993, 54, 2'
Br -0.28346 2.55990 17.17890 5.23580 5.63770 3.98510 2.17230 16.57960 0.26090 41.43280 2.95569992065 'International Tables Volume C Table 6.1.1.4 (pp. 500-502)' 'Henke, Gullikson and Davis, At. Data and Nucl. Data Tables, 1993, 54, 2'

loop_
_geom_angle_atom_site_label_1
_geom_angle_atom_site_label_2
_geom_angle_atom_site_label_3
_geom_angle
_geom_angle_site_symmetry_1
_geom_angle_site_symmetry_3
N2 Ni N1 97.45(18) . .
O1 Ni N1 90.84(14) . .
O1 Ni N1 167.12(14) 5_565 .
O1 Ni N2 91.80(16) 5_565 .
O1 Ni N2 93.74(16) . .
O2 Ni N1 79.71(15) . .
O2 Ni N2 94.47(19) . .
O2 Ni O1 168.21(15) . .
O2 Ni O1 108.59(14) . 5_565
O3 Ni N1 85.49(16) . .
O3 Ni N2 176.77(16) . .
O3 Ni O1 85.09(14) . 5_565
O3 Ni O1 84.86(14) . .
O3 Ni O2 87.36(17) . .
C7 N1 Ni 110.2(3) . .
C8 N1 Ni 112.8(3) . .
C8 N1 C7 118.8(4) . .
H1 N1 Ni 104.51(12) . .
H1 N1 C7 104.5(3) . .
H1 N1 C8 104.5(3) . .
C12 N2 Ni 170.5(5) . .
C1 O1 Ni 130.9(3) . 5_565
C1 O1 Ni 125.7(3) . .
H2 O2 Ni 133(6) . .
C9 O2 Ni 110.8(3) . .
C9 O2 H2 104(6) . .
H3 O3 Ni 101(5) . .
C13 O3 Ni 121.5(4) . .
C13 O3 H3 109(5) . .
C2 C1 O1 120.7(4) . .
C6 C1 O1 121.4(4) . .
C6 C1 C2 117.9(5) . .
H2a C2 C1 118.9(3) . .
C3 C2 C1 122.3(5) . .
C3 C2 H2a 118.9(3) . .
H3a C3 C2 120.5(3) . .
C4 C3 C2 119.0(5) . .
C4 C3 H3a 120.5(3) . .
C3 C4 Br1 119.8(4) . .
C5 C4 Br1 119.8(4) . .
C5 C4 C3 120.4(5) . .
H5 C5 C4 119.3(3) . .
C6 C5 C4 121.4(5) . .
C6 C5 H5 119.3(3) . .
C5 C6 C1 118.9(5) . .
C7 C6 C1 122.0(5) . .
C7 C6 C5 119.1(5) . .
C6 C7 N1 110.5(4) . .
H7a C7 N1 109.5(3) . .
H7a C7 C6 109.5(3) . .
H7b C7 N1 109.5(3) . .
H7b C7 C6 109.5(3) . .
H7b C7 H7a 108.1 . .
C9 C8 N1 104.3(4) . .
C10 C8 N1 111.6(5) . .
C10 C8 C9 111.5(5) . .
C11 C8 N1 110.8(5) . .
C11 C8 C9 107.2(5) . .
C11 C8 C10 111.2(5) . .
C8 C9 O2 107.4(5) . .
H9a C9 O2 110.2(3) . .
H9a C9 C8 110.2(3) . .
H9b C9 O2 110.2(3) . .
H9b C9 C8 110.2(3) . .
H9b C9 H9a 108.5 . .
H10a C10 C8 109.5 . .
H10b C10 C8 109.5 . .
H10b C10 H10a 109.5 . .
H10c C10 C8 109.5 . .
H10c C10 H10a 109.5 . .
H10c C10 H10b 109.5 . .
H11a C11 C8 109.5 . .
H11b C11 C8 109.5 . .
H11b C11 H11a 109.5 . .
H11c C11 C8 109.5 . .
H11c C11 H11a 109.5 . .
H11c C11 H11b 109.5 . .
S1 C12 N2 179.1(5) . .
H13a C13 O3 109.5 . .
H13b C13 O3 109.5 . .
H13b C13 H13a 109.5 . .
H13c C13 O3 109.5 . .
H13c C13 H13a 109.5 . .
H13c C13 H13b 109.5 . .
C14 O4 H4 111(5) . .
H14a C14 O4 109.5 . .
H14b C14 O4 109.5 . .
H14b C14 H14a 109.5 . .
H14c C14 O4 109.5 . .
H14c C14 H14a 109.5 . .
H14c C14 H14b 109.5 . .

loop_
_geom_bond_atom_site_label_1
_geom_bond_atom_site_label_2
_geom_bond_distance
_geom_bond_site_symmetry_2
Ni N1 2.058(4) .
Ni N2 2.041(5) .
Ni O1 2.038(3) 5_565
Ni O1 2.016(3) .
Ni O2 2.075(4) .
Ni O3 2.160(4) .
Br1 C4 1.901(5) .
N1 C7 1.474(6) .
N1 C8 1.489(6) .
N1 H1 0.9100 .
N2 C12 1.139(6) .
O1 C1 1.334(5) .
O2 H2 0.72(7) .
O2 C9 1.448(7) .
O3 H3 0.71(6) .
O3 C13 1.423(7) .
S1 C12 1.625(7) .
C1 C2 1.385(7) .
C1 C6 1.399(7) .
C2 H2a 0.9300 .
C2 C3 1.374(7) .
C3 H3a 0.9300 .
C3 C4 1.362(7) .
C4 C5 1.360(7) .
C5 H5 0.9300 .
C5 C6 1.390(7) .
C6 C7 1.497(7) .
C7 H7a 0.9700 .
C7 H7b 0.9700 .
C8 C9 1.520(8) .
C8 C10 1.495(8) .
C8 C11 1.537(8) .
C9 H9a 0.9700 .
C9 H9b 0.9700 .
C10 H10a 0.9600 .
C10 H10b 0.9600 .
C10 H10c 0.9600 .
C11 H11a 0.9600 .
C11 H11b 0.9600 .
C11 H11c 0.9600 .
C13 H13a 0.9600 .
C13 H13b 0.9600 .
C13 H13c 0.9600 .
O4 H4 1.06(8) .
O4 C14 1.343(9) .
C14 H14a 0.9600 .
C14 H14b 0.9600 .
C14 H14c 0.9600 .
